data_7047442
loop_
_publ_author_name
'Shiga, Takuya'
'Miyamoto, Haruka'
'Newton, Graham N.'
'Oshio, Hiroki'

_publ_section_title
;
 Two-electron redox-active tricyano iron(ii) complex with
 2,4,6-tris(2-pyrimidyl)-1,3,5-triazine as a building block for
 coordination polymers.
;
_journal_issue 38
_journal_name_full 'Dalton transactions (Cambridge, England : 2003)'
_journal_page_first 13402
_journal_page_last 13407
_journal_paper_doi 10.1039/c8dt02315h
_journal_volume 47
_journal_year 2018
_chemical_formula_moiety 'C36 H22 Fe2 Mn N24 O2, 6(H2 O)'
_chemical_formula_sum 'C18 H17 Fe Mn0.5 N12 O4'
_chemical_formula_weight 548.75
_space_group_crystal_system triclinic
_space_group_IT_number 2
_space_group_name_Hall '-P 1'
_space_group_name_H-M_alt 'P -1'
_symmetry_space_group_name_Hall '-P 1'
_symmetry_space_group_name_H-M 'P -1'
_atom_sites_solution_hydrogens mixed
_audit_creation_method SHELXL-2016/6
_audit_update_record
;
2018-06-06 deposited with the CCDC.
2018-08-22 downloaded from the CCDC.
;
_cell_angle_alpha 75.886(4)
_cell_angle_beta 83.782(5)
_cell_angle_gamma 75.639(4)
_cell_formula_units_Z 2
_cell_length_a 7.096(2)
_cell_length_b 12.045(4)
_cell_length_c 13.365(5)
_cell_measurement_reflns_used 946
_cell_measurement_temperature 100(2)
_cell_measurement_theta_max 26.61
_cell_measurement_theta_min 2.64
_cell_volume 1071.8(6)
_computing_cell_refinement 'Bruker SAINT'
_computing_data_collection 'Bruker APEX2'
_computing_data_reduction 'Bruker SAINT'
_computing_molecular_graphics 'Bruker SHELXTL'
_computing_publication_material 'Bruker SHELXTL'
_computing_structure_refinement 'SHELXL-2016/6 (Sheldrick, 2016)'
_computing_structure_solution 'SHELXS-97 (Sheldrick, 2008)'
_diffrn_ambient_temperature 100(2)
_diffrn_detector_area_resol_mean 8.366
_diffrn_measured_fraction_theta_full 0.978
_diffrn_measured_fraction_theta_max 0.947
_diffrn_measurement_device_type 'Bruker APEX-II CCD'
_diffrn_measurement_method '\f and \w scans'
_diffrn_radiation_type MoK\a
_diffrn_radiation_wavelength 0.71073
_diffrn_reflns_av_R_equivalents 0.0305
_diffrn_reflns_av_unetI/netI 0.0940
_diffrn_reflns_Laue_measured_fraction_full 0.978
_diffrn_reflns_Laue_measured_fraction_max 0.947
_diffrn_reflns_limit_h_max 9
_diffrn_reflns_limit_h_min -5
_diffrn_reflns_limit_k_max 15
_diffrn_reflns_limit_k_min -14
_diffrn_reflns_limit_l_max 17
_diffrn_reflns_limit_l_min -17
_diffrn_reflns_number 6137
_diffrn_reflns_point_group_measured_fraction_full 0.978
_diffrn_reflns_point_group_measured_fraction_max 0.947
_diffrn_reflns_theta_full 25.242
_diffrn_reflns_theta_max 27.488
_diffrn_reflns_theta_min 1.573
_diffrn_source 'sealed tube'
_exptl_absorpt_coefficient_mu 1.042
_exptl_absorpt_correction_T_max 0.7456
_exptl_absorpt_correction_T_min 0.6624
_exptl_absorpt_correction_type empirical
_exptl_absorpt_process_details SADABS
_exptl_crystal_colour 'reddish purple'
_exptl_crystal_density_diffrn 1.700
_exptl_crystal_density_method 'not measured'
_exptl_crystal_description needle
_exptl_crystal_F_000 559
_exptl_crystal_size_max 0.110
_exptl_crystal_size_mid 0.100
_exptl_crystal_size_min 0.080
_refine_diff_density_max 0.788
_refine_diff_density_min -0.508
_refine_diff_density_rms 0.115
_refine_ls_extinction_method none
_refine_ls_goodness_of_fit_ref 1.022
_refine_ls_hydrogen_treatment mixed
_refine_ls_matrix_type full
_refine_ls_number_parameters 347
_refine_ls_number_reflns 4653
_refine_ls_number_restraints 12
_refine_ls_restrained_S_all 1.023
_refine_ls_R_factor_all 0.0948
_refine_ls_R_factor_gt 0.0587
_refine_ls_shift/su_max 0.005
_refine_ls_shift/su_mean 0.000
_refine_ls_structure_factor_coef Fsqd
_refine_ls_weighting_details 'w=1/[\s^2^(Fo^2^)+(0.0404P)^2^+1.6880P] where P=(Fo^2^+2Fc^2^)/3'
_refine_ls_weighting_scheme calc
_refine_ls_wR_factor_gt 0.1122
_refine_ls_wR_factor_ref 0.1304
_reflns_Friedel_coverage 0.000
_reflns_number_gt 3212
_reflns_number_total 4653
_reflns_threshold_expression 'I > 2\s(I)'
_cod_data_source_file c8dt02315h2.cif
_cod_data_source_block Comp3
_cod_depositor_comments 'Adding full bibliography for 7047440--7047443.cif.'
_cod_original_formula_sum 'C18 H17 Fe Mn0.50 N12 O4'
_cod_database_code 7047442
_shelx_shelxl_version_number 2016/6
_shelx_space_group_comment
;
The symmetry employed for this shelxl refinement is uniquely defined
by the following loop, which should always be used as a source of
symmetry information in preference to the above space-group names.
They are only intended as comments.
;
_shelx_estimated_absorpt_t_min 0.894
_shelx_estimated_absorpt_t_max 0.921

loop_
_space_group_symop_operation_xyz
'x, y, z'
'-x, -y, -z'

loop_
_atom_site_label
_atom_site_type_symbol
_atom_site_fract_x
_atom_site_fract_y
_atom_site_fract_z
_atom_site_U_iso_or_equiv
_atom_site_adp_type
_atom_site_occupancy
_atom_site_site_symmetry_order
_atom_site_calc_flag
_atom_site_refinement_flags_posn
_atom_site_refinement_flags_adp
_atom_site_refinement_flags_occupancy
Fe1 Fe 0.37735(9) 0.20584(5) 0.19006(5) 0.01151(16) Uani 1 1 d . . .
Mn2 Mn 0.000000 0.000000 0.000000 0.0127(2) Uani 1 2 d S . P
N1 N 0.1899(5) 0.2676(3) 0.2825(3) 0.0115(7) Uani 1 1 d . . .
N2 N 0.0392(5) 0.2441(3) 0.4497(3) 0.0143(8) Uani 1 1 d . . .
N3 N -0.0175(5) 0.4335(3) 0.3322(3) 0.0148(8) Uani 1 1 d . . .
N4 N 0.3919(5) 0.0649(3) 0.3044(3) 0.0132(8) Uani 1 1 d . . .
N5 N 0.2554(5) -0.0001(3) 0.4753(3) 0.0161(8) Uani 1 1 d . . .
N6 N 0.2856(5) 0.3688(3) 0.1081(3) 0.0140(8) Uani 1 1 d . . .
N7 N 0.0913(5) 0.5580(3) 0.1256(3) 0.0180(8) Uani 1 1 d . . .
N8 N -0.2489(5) 0.5250(3) 0.4868(3) 0.0176(8) Uani 1 1 d . . .
N9 N -0.2100(5) 0.3296(3) 0.5913(3) 0.0203(9) Uani 1 1 d . . .
N10 N 0.1380(5) 0.1140(3) 0.0620(3) 0.0178(8) Uani 1 1 d . . .
N11 N 0.7198(6) 0.0859(3) 0.0637(3) 0.0223(9) Uani 1 1 d . . .
N12 N 0.7015(6) 0.2785(3) 0.2809(3) 0.0185(8) Uani 1 1 d . . .
C1 C 0.1553(6) 0.2014(3) 0.3772(3) 0.0122(9) Uani 1 1 d . . .
C2 C -0.0452(6) 0.3600(4) 0.4236(3) 0.0143(9) Uani 1 1 d . . .
C3 C 0.1000(6) 0.3830(3) 0.2645(3) 0.0125(9) Uani 1 1 d . . .
C4 C 0.2717(6) 0.0809(3) 0.3891(3) 0.0132(9) Uani 1 1 d . . .
C5 C 0.5051(6) -0.0437(4) 0.3094(3) 0.0159(9) Uani 1 1 d . . .
H5 H 0.591956 -0.059182 0.252569 0.019 Uiso 1 1 calc R U .
C6 C 0.4971(6) -0.1334(4) 0.3964(3) 0.0178(10) Uani 1 1 d . . .
H6 H 0.577258 -0.210158 0.400369 0.021 Uiso 1 1 calc R U .
C7 C 0.3675(6) -0.1069(4) 0.4774(3) 0.0167(9) Uani 1 1 d . . .
H7 H 0.358537 -0.167772 0.536933 0.020 Uiso 1 1 calc R U .
C8 C 0.1606(6) 0.4430(4) 0.1600(3) 0.0139(9) Uani 1 1 d . . .
C9 C 0.3286(6) 0.4146(4) 0.0080(3) 0.0182(10) Uani 1 1 d . . .
H9 H 0.408849 0.365193 -0.033061 0.022 Uiso 1 1 calc R U .
C10 C 0.2572(7) 0.5325(4) -0.0357(4) 0.0212(10) Uani 1 1 d . . .
H10 H 0.285694 0.564380 -0.106492 0.025 Uiso 1 1 calc R U .
C11 C 0.1432(6) 0.6027(4) 0.0264(4) 0.0207(10) Uani 1 1 d . . .
H11 H 0.100265 0.684663 -0.001420 0.025 Uiso 1 1 calc R U .
C12 C -0.1761(6) 0.4084(4) 0.5053(3) 0.0166(9) Uani 1 1 d . . .
C13 C -0.3684(6) 0.5629(4) 0.5627(4) 0.0184(10) Uani 1 1 d . . .
H13 H -0.424170 0.644868 0.553241 0.022 Uiso 1 1 calc R U .
C14 C -0.4148(6) 0.4888(4) 0.6541(4) 0.0198(10) Uani 1 1 d . . .
H14 H -0.500187 0.517709 0.706572 0.024 Uiso 1 1 calc R U .
C15 C -0.3297(7) 0.3707(4) 0.6644(4) 0.0211(10) Uani 1 1 d . . .
H15 H -0.357471 0.316941 0.725865 0.025 Uiso 1 1 calc R U .
C16 C 0.2176(6) 0.1499(3) 0.1144(3) 0.0116(9) Uani 1 1 d . . .
C17 C 0.5889(6) 0.1358(4) 0.1069(3) 0.0151(9) Uani 1 1 d . . .
C18 C 0.5785(6) 0.2517(3) 0.2477(3) 0.0147(9) Uani 1 1 d . . .
O1 O 0.0728(6) -0.1343(3) 0.1477(3) 0.0295(8) Uani 1 1 d D . .
H21 H 0.010(6) -0.106(4) 0.197(3) 0.035 Uiso 1 1 d D U .
H22 H 0.192(3) -0.150(5) 0.154(4) 0.035 Uiso 1 1 d D U .
O2 O -0.2019(6) 0.7034(3) 0.2618(3) 0.0419(10) Uani 1 1 d D . .
H31 H -0.179(8) 0.636(3) 0.302(3) 0.050 Uiso 1 1 d D U .
H32 H -0.130(7) 0.690(5) 0.210(3) 0.050 Uiso 1 1 d D U .
O3 O -0.5018(6) 0.7945(4) 0.1324(3) 0.0391(10) Uani 1 1 d D . .
H41 H -0.481(8) 0.849(4) 0.080(3) 0.047 Uiso 1 1 d D U .
H42 H -0.398(5) 0.767(4) 0.168(4) 0.047 Uiso 1 1 d D U .
O4 O 0.0021(6) 0.9196(3) 0.3357(3) 0.0353(9) Uani 1 1 d D . .
H51 H -0.056(7) 0.9950(19) 0.328(4) 0.042 Uiso 1 1 d D U .
H52 H -0.029(8) 0.874(3) 0.388(3) 0.042 Uiso 1 1 d D U .

loop_
_atom_site_aniso_label
_atom_site_aniso_U_11
_atom_site_aniso_U_22
_atom_site_aniso_U_33
_atom_site_aniso_U_23
_atom_site_aniso_U_13
_atom_site_aniso_U_12
Fe1 0.0108(3) 0.0109(3) 0.0130(3) -0.0028(2) -0.0012(2) -0.0023(2)
Mn2 0.0115(5) 0.0128(5) 0.0150(5) -0.0063(4) -0.0004(4) -0.0018(4)
N1 0.0106(18) 0.0088(16) 0.0148(19) -0.0029(14) -0.0043(14) -0.0002(14)
N2 0.0160(19) 0.0127(17) 0.0142(19) -0.0056(14) 0.0006(15) -0.0014(15)
N3 0.0102(18) 0.0165(18) 0.018(2) -0.0046(15) -0.0030(15) -0.0029(15)
N4 0.0126(18) 0.0133(18) 0.016(2) -0.0078(14) -0.0009(15) -0.0027(15)
N5 0.0149(19) 0.0154(18) 0.018(2) -0.0022(15) -0.0036(15) -0.0037(15)
N6 0.0135(18) 0.0189(19) 0.0114(19) -0.0026(14) -0.0033(15) -0.0066(15)
N7 0.0138(19) 0.0141(18) 0.026(2) -0.0013(15) -0.0046(16) -0.0041(15)
N8 0.0133(19) 0.0152(18) 0.027(2) -0.0101(16) -0.0050(16) -0.0010(15)
N9 0.019(2) 0.019(2) 0.022(2) -0.0064(16) 0.0026(17) -0.0019(16)
N10 0.0144(19) 0.0179(19) 0.021(2) -0.0060(16) -0.0038(16) -0.0001(16)
N11 0.019(2) 0.026(2) 0.024(2) -0.0107(17) -0.0028(17) -0.0047(18)
N12 0.022(2) 0.0169(19) 0.016(2) -0.0029(15) -0.0021(16) -0.0042(17)
C1 0.012(2) 0.014(2) 0.014(2) -0.0053(16) -0.0015(17) -0.0067(17)
C2 0.011(2) 0.014(2) 0.021(2) -0.0071(17) -0.0034(18) -0.0033(17)
C3 0.009(2) 0.010(2) 0.020(2) -0.0031(17) -0.0059(17) -0.0018(17)
C4 0.015(2) 0.010(2) 0.016(2) -0.0032(16) -0.0038(17) -0.0036(17)
C5 0.012(2) 0.015(2) 0.022(2) -0.0064(18) -0.0010(18) -0.0044(18)
C6 0.020(2) 0.009(2) 0.023(3) -0.0044(18) 0.0004(19) -0.0020(18)
C7 0.020(2) 0.014(2) 0.015(2) 0.0004(17) -0.0024(18) -0.0046(19)
C8 0.014(2) 0.014(2) 0.016(2) -0.0029(17) -0.0039(18) -0.0068(18)
C9 0.015(2) 0.025(2) 0.015(2) -0.0026(18) -0.0013(18) -0.0067(19)
C10 0.019(2) 0.022(2) 0.023(3) 0.0028(19) -0.006(2) -0.010(2)
C11 0.015(2) 0.017(2) 0.026(3) 0.0065(19) -0.008(2) -0.0034(19)
C12 0.012(2) 0.018(2) 0.021(2) -0.0068(18) -0.0062(18) -0.0012(18)
C13 0.015(2) 0.016(2) 0.026(3) -0.0091(18) -0.0067(19) -0.0014(19)
C14 0.015(2) 0.024(2) 0.023(3) -0.0122(19) 0.0023(19) -0.0041(19)
C15 0.020(2) 0.025(2) 0.018(2) -0.0070(19) 0.0024(19) -0.003(2)
C16 0.010(2) 0.012(2) 0.011(2) -0.0005(16) -0.0011(17) -0.0009(17)
C17 0.018(2) 0.015(2) 0.014(2) -0.0037(17) -0.0037(18) -0.0048(19)
C18 0.018(2) 0.010(2) 0.014(2) -0.0022(16) 0.0017(18) -0.0019(18)
O1 0.038(2) 0.0269(19) 0.024(2) -0.0022(15) -0.0087(17) -0.0102(18)
O2 0.032(2) 0.041(2) 0.044(3) -0.0068(19) -0.0001(19) 0.004(2)
O3 0.037(2) 0.046(2) 0.029(2) -0.0001(18) -0.0067(18) -0.005(2)
O4 0.042(2) 0.037(2) 0.024(2) -0.0047(17) 0.0028(18) -0.0077(19)

loop_
_atom_type_symbol
_atom_type_description
_atom_type_scat_dispersion_real
_atom_type_scat_dispersion_imag
_atom_type_scat_source
C C 0.0033 0.0016 'International Tables Vol C Tables 4.2.6.8 and 6.1.1.4'
H H 0.0000 0.0000 'International Tables Vol C Tables 4.2.6.8 and 6.1.1.4'
N N 0.0061 0.0033 'International Tables Vol C Tables 4.2.6.8 and 6.1.1.4'
O O 0.0106 0.0060 'International Tables Vol C Tables 4.2.6.8 and 6.1.1.4'
Fe Fe 0.3463 0.8444 'International Tables Vol C Tables 4.2.6.8 and 6.1.1.4'
Mn Mn 0.3368 0.7283 'International Tables Vol C Tables 4.2.6.8 and 6.1.1.4'

loop_
_geom_angle_atom_site_label_1
_geom_angle_atom_site_label_2
_geom_angle_atom_site_label_3
_geom_angle
_geom_angle_site_symmetry_1
_geom_angle_site_symmetry_3
N1 Fe1 C17 173.82(17) . .
N1 Fe1 C16 99.96(16) . .
C17 Fe1 C16 84.76(18) . .
N1 Fe1 C18 91.10(17) . .
C17 Fe1 C18 84.24(18) . .
C16 Fe1 C18 168.92(18) . .
N1 Fe1 N4 80.17(14) . .
C17 Fe1 N4 95.82(16) . .
C16 Fe1 N4 91.36(15) . .
C18 Fe1 N4 91.01(15) . .
N1 Fe1 N6 79.56(14) . .
C17 Fe1 N6 104.54(16) . .
C16 Fe1 N6 90.27(15) . .
C18 Fe1 N6 91.27(15) . .
N4 Fe1 N6 159.63(15) . .
N11 Mn2 N11 180.0(3) 2_655 1_455
N11 Mn2 N10 88.11(14) 2_655 2
N11 Mn2 N10 91.89(14) 1_455 2
N11 Mn2 N10 91.89(14) 2_655 .
N11 Mn2 N10 88.11(14) 1_455 .
N10 Mn2 N10 180.0 2 .
N11 Mn2 O1 86.43(14) 2_655 .
N11 Mn2 O1 93.57(14) 1_455 .
N10 Mn2 O1 93.39(13) 2 .
N10 Mn2 O1 86.61(13) . .
N11 Mn2 O1 93.57(14) 2_655 2
N11 Mn2 O1 86.43(14) 1_455 2
N10 Mn2 O1 86.61(13) 2 2
N10 Mn2 O1 93.39(13) . 2
O1 Mn2 O1 180.0 . 2
C3 N1 C1 116.6(4) . .
C3 N1 Fe1 122.1(3) . .
C1 N1 Fe1 120.8(3) . .
C1 N2 C2 115.4(4) . .
C3 N3 C2 114.6(4) . .
C5 N4 C4 116.3(4) . .
C5 N4 Fe1 128.4(3) . .
C4 N4 Fe1 115.3(3) . .
C4 N5 C7 115.8(4) . .
C9 N6 C8 116.1(4) . .
C9 N6 Fe1 128.7(3) . .
C8 N6 Fe1 115.1(3) . .
C8 N7 C11 115.6(4) . .
C12 N8 C13 115.0(4) . .
C15 N9 C12 116.9(4) . .
C16 N10 Mn2 163.3(3) . .
C17 N11 Mn2 169.6(4) . 1_655
N2 C1 N1 123.3(4) . .
N2 C1 C4 125.5(4) . .
N1 C1 C4 111.1(4) . .
N3 C2 N2 125.6(4) . .
N3 C2 C12 118.8(4) . .
N2 C2 C12 115.6(4) . .
N3 C3 N1 124.4(4) . .
N3 C3 C8 126.0(4) . .
N1 C3 C8 109.5(4) . .
N5 C4 N4 126.5(4) . .
N5 C4 C1 121.0(4) . .
N4 C4 C1 112.5(3) . .
N4 C5 C6 121.0(4) . .
N4 C5 H5 119.5 . .
C6 C5 H5 119.5 . .
C7 C6 C5 117.5(4) . .
C7 C6 H6 121.2 . .
C5 C6 H6 121.2 . .
N5 C7 C6 122.9(4) . .
N5 C7 H7 118.6 . .
C6 C7 H7 118.6 . .
N7 C8 N6 126.8(4) . .
N7 C8 C3 120.2(4) . .
N6 C8 C3 113.0(3) . .
N6 C9 C10 120.9(4) . .
N6 C9 H9 119.5 . .
C10 C9 H9 119.5 . .
C11 C10 C9 118.2(4) . .
C11 C10 H10 120.9 . .
C9 C10 H10 120.9 . .
N7 C11 C10 121.9(4) . .
N7 C11 H11 119.0 . .
C10 C11 H11 119.0 . .
N8 C12 N9 126.2(4) . .
N8 C12 C2 117.9(4) . .
N9 C12 C2 115.9(4) . .
N8 C13 C14 123.5(4) . .
N8 C13 H13 118.3 . .
C14 C13 H13 118.3 . .
C15 C14 C13 116.1(4) . .
C15 C14 H14 121.9 . .
C13 C14 H14 121.9 . .
N9 C15 C14 122.3(4) . .
N9 C15 H15 118.8 . .
C14 C15 H15 118.8 . .
N10 C16 Fe1 172.9(4) . .
N11 C17 Fe1 174.4(4) . .
N12 C18 Fe1 178.8(4) . .
Mn2 O1 H21 108(4) . .
Mn2 O1 H22 109(4) . .
H21 O1 H22 112(4) . .
H31 O2 H32 101(4) . .
H41 O3 H42 109(4) . .
H51 O4 H52 118(4) . .

loop_
_geom_bond_atom_site_label_1
_geom_bond_atom_site_label_2
_geom_bond_distance
_geom_bond_site_symmetry_2
Fe1 N1 1.857(4) .
Fe1 C17 1.915(5) .
Fe1 C16 1.929(4) .
Fe1 C18 1.943(5) .
Fe1 N4 1.978(3) .
Fe1 N6 1.987(3) .
Mn2 N11 2.189(4) 2_655
Mn2 N11 2.189(4) 1_455
Mn2 N10 2.220(4) 2
Mn2 N10 2.220(4) .
Mn2 O1 2.243(3) .
Mn2 O1 2.243(3) 2
N1 C3 1.352(5) .
N1 C1 1.355(5) .
N2 C1 1.321(5) .
N2 C2 1.350(5) .
N3 C3 1.318(5) .
N3 C2 1.350(5) .
N4 C5 1.345(5) .
N4 C4 1.364(5) .
N5 C4 1.330(5) .
N5 C7 1.330(5) .
N6 C9 1.350(5) .
N6 C8 1.357(5) .
N7 C8 1.332(5) .
N7 C11 1.351(6) .
N8 C12 1.341(5) .
N8 C13 1.343(6) .
N9 C15 1.330(6) .
N9 C12 1.342(5) .
N10 C16 1.163(5) .
N11 C17 1.155(6) .
N12 C18 1.165(5) .
C1 C4 1.461(6) .
C2 C12 1.489(6) .
C3 C8 1.480(6) .
C5 C6 1.388(6) .
C5 H5 0.9500 .
C6 C7 1.387(6) .
C6 H6 0.9500 .
C7 H7 0.9500 .
C9 C10 1.385(6) .
C9 H9 0.9500 .
C10 C11 1.385(7) .
C10 H10 0.9500 .
C11 H11 0.9500 .
C13 C14 1.387(6) .
C13 H13 0.9500 .
C14 C15 1.379(6) .
C14 H14 0.9500 .
C15 H15 0.9500 .
O1 H21 0.846(19) .
O1 H22 0.829(19) .
O2 H31 0.845(19) .
O2 H32 0.837(19) .
O3 H41 0.864(19) .
O3 H42 0.870(19) .
O4 H51 0.885(19) .
O4 H52 0.822(19) .

loop_
_geom_torsion_atom_site_label_1
_geom_torsion_atom_site_label_2
_geom_torsion_atom_site_label_3
_geom_torsion_atom_site_label_4
_geom_torsion
C16 Fe1 N1 C3 -95.8(3)
C18 Fe1 N1 C3 83.7(3)
N4 Fe1 N1 C3 174.6(3)
N6 Fe1 N1 C3 -7.4(3)
C16 Fe1 N1 C1 92.8(3)
C18 Fe1 N1 C1 -87.7(3)
N4 Fe1 N1 C1 3.1(3)
N6 Fe1 N1 C1 -178.8(3)
C2 N2 C1 N1 0.1(6)
C2 N2 C1 C4 176.1(4)
C3 N1 C1 N2 0.7(6)
Fe1 N1 C1 N2 172.5(3)
C3 N1 C1 C4 -175.8(3)
Fe1 N1 C1 C4 -3.9(5)
C3 N3 C2 N2 1.5(6)
C3 N3 C2 C12 -179.8(4)
C1 N2 C2 N3 -1.3(6)
C1 N2 C2 C12 180.0(4)
C2 N3 C3 N1 -0.6(6)
C2 N3 C3 C8 -178.0(4)
C1 N1 C3 N3 -0.4(6)
Fe1 N1 C3 N3 -172.1(3)
C1 N1 C3 C8 177.3(3)
Fe1 N1 C3 C8 5.6(5)
C7 N5 C4 N4 -0.5(6)
C7 N5 C4 C1 179.6(4)
C5 N4 C4 N5 -0.3(6)
Fe1 N4 C4 N5 -179.9(3)
C5 N4 C4 C1 179.6(3)
Fe1 N4 C4 C1 -0.1(4)
N2 C1 C4 N5 5.8(7)
N1 C1 C4 N5 -177.8(4)
N2 C1 C4 N4 -174.0(4)
N1 C1 C4 N4 2.4(5)
C4 N4 C5 C6 0.4(6)
Fe1 N4 C5 C6 180.0(3)
N4 C5 C6 C7 0.3(6)
C4 N5 C7 C6 1.2(6)
C5 C6 C7 N5 -1.2(7)
C11 N7 C8 N6 4.3(6)
C11 N7 C8 C3 -175.0(4)
C9 N6 C8 N7 -7.0(6)
Fe1 N6 C8 N7 174.0(3)
C9 N6 C8 C3 172.3(4)
Fe1 N6 C8 C3 -6.7(4)
N3 C3 C8 N7 -1.8(6)
N1 C3 C8 N7 -179.4(4)
N3 C3 C8 N6 178.9(4)
N1 C3 C8 N6 1.2(5)
C8 N6 C9 C10 3.9(6)
Fe1 N6 C9 C10 -177.2(3)
N6 C9 C10 C11 1.1(6)
C8 N7 C11 C10 1.5(6)
C9 C10 C11 N7 -4.0(6)
C13 N8 C12 N9 -1.0(6)
C13 N8 C12 C2 179.0(4)
C15 N9 C12 N8 1.2(7)
C15 N9 C12 C2 -178.7(4)
N3 C2 C12 N8 -5.0(6)
N2 C2 C12 N8 173.8(4)
N3 C2 C12 N9 174.9(4)
N2 C2 C12 N9 -6.3(6)
C12 N8 C13 C14 0.2(6)
N8 C13 C14 C15 0.3(7)
C12 N9 C15 C14 -0.6(7)
C13 C14 C15 N9 0.0(7)
